data_1528430
loop_
_publ_author_name
'Daszkiewicz, M.'
'Gulay, L.D.'
'Shemet, V.Ya.'
'Pietraszko, A.'

_publ_section_title
;
 Comparative investigation of the crystal structure of Ln Cu Se2 compounds
 (Ln = Tb, Dy, Ho, Er, Tm, Yb and Lu)
;
_journal_name_full 'Zeitschrift fuer Anorganische und Allgemeine Chemie'
_journal_page_first 1201
_journal_page_last 1204
_journal_volume 634
_journal_year 2008
_chemical_formula_sum 'Cu Ho Se2'
_chemical_name_systematic 'Ho Cu Se2'
_space_group_IT_number 164
_symmetry_space_group_name_Hall '-P 3 2"'
_symmetry_space_group_name_H-M 'P -3 m 1'
_cell_angle_alpha 90
_cell_angle_beta 90
_cell_angle_gamma 120
_cell_formula_units_Z 1
_cell_length_a 4.0565
_cell_length_b 4.0565
_cell_length_c 6.463
_cell_volume 92.102
_citation_journal_id_ASTM ZAACAB
_cod_data_source_file Daszkiewicz_ZAACAB_2008_1436.cif
_cod_data_source_block Cu1Ho1Se2
_cod_original_cell_volume 92.10172
_cod_original_formula_sum 'Cu1 Ho1 Se2'
_cod_database_code 1528430

loop_
_symmetry_equiv_pos_as_xyz
x,y,z
-y,x-y,z
-x+y,-x,z
y,x,-z
-x,-x+y,-z
x-y,-y,-z
-x,-y,-z
y,-x+y,-z
x-y,x,-z
-y,-x,z
x,x-y,z
-x+y,y,z

loop_
_atom_site_label
_atom_site_type_symbol
_atom_site_fract_x
_atom_site_fract_y
_atom_site_fract_z
_atom_site_occupancy
_atom_site_U_iso_or_equiv
Cu1 Cu+1 0.3333 0.6667 0.3767 0.5 0.0
Ho1 Ho+3 0 0 0 1 0.0
Se1 Se-2 0.3333 0.6667 0.7506 1 0.0
